data_1560332
loop_
_publ_author_name
'Zhang, Jian-Yong'
'Cui, Peng-Hui'
'Shi, Jun-Xia'
'Zhang, Na'
'Deng, Wei'

_publ_section_title
;
 Supramolecular isomerism in cadmium (II) coordination polymers from
 benzene-1,3,5-tribenzoate (BTB): Syntheses, structures and luminescent
 properties
;
_journal_name_full 'Journal of Solid State Chemistry'
_journal_page_first 227
_journal_page_last 233
_journal_paper_doi 10.1016/j.jssc.2017.09.008
_journal_volume 256
_journal_year 2017
_chemical_formula_sum 'C70 H66 Cd3 N4 O16'
_chemical_formula_weight 1556.46
_space_group_crystal_system triclinic
_space_group_IT_number 2
_space_group_name_Hall '-P 1'
_space_group_name_H-M_alt 'P -1'
_atom_sites_solution_hydrogens geom
_atom_sites_solution_primary direct
_atom_sites_solution_secondary difmap
_cell_angle_alpha 69.9640(10)
_cell_angle_beta 85.8280(10)
_cell_angle_gamma 89.3110(10)
_cell_formula_units_Z 1
_cell_length_a 9.5879(6)
_cell_length_b 14.5770(9)
_cell_length_c 14.8110(9)
_cell_measurement_reflns_used 8132
_cell_measurement_temperature 173(2)
_cell_measurement_theta_max 28.24
_cell_measurement_theta_min 2.65
_cell_volume 1939.4(2)
_computing_cell_refinement 'Bruker SAINT'
_computing_data_collection 'Bruker APEX2'
_computing_data_reduction 'Bruker SAINT'
_computing_structure_refinement 'SHELXL-2014/7 (Sheldrick, 2014)'
_diffrn_ambient_temperature 173(2)
_diffrn_measured_fraction_theta_full 0.979
_diffrn_measured_fraction_theta_max 0.978
_diffrn_measurement_device_type 'Bruker APEX-II CCD'
_diffrn_measurement_method '\f and \w scans'
_diffrn_radiation_type MoK\a
_diffrn_radiation_wavelength 0.71073
_diffrn_reflns_av_R_equivalents 0.0163
_diffrn_reflns_av_unetI/netI 0.0333
_diffrn_reflns_Laue_measured_fraction_full 0.979
_diffrn_reflns_Laue_measured_fraction_max 0.978
_diffrn_reflns_limit_h_max 7
_diffrn_reflns_limit_h_min -12
_diffrn_reflns_limit_k_max 19
_diffrn_reflns_limit_k_min -19
_diffrn_reflns_limit_l_max 19
_diffrn_reflns_limit_l_min -19
_diffrn_reflns_number 14997
_diffrn_reflns_point_group_measured_fraction_full 0.979
_diffrn_reflns_point_group_measured_fraction_max 0.978
_diffrn_reflns_theta_full 25.242
_diffrn_reflns_theta_max 28.260
_diffrn_reflns_theta_min 1.467
_diffrn_source 'fine-focus sealed tube'
_exptl_absorpt_coefficient_mu 0.876
_exptl_absorpt_correction_T_max 0.8785
_exptl_absorpt_correction_T_min 0.8426
_exptl_absorpt_correction_type multi-scan
_exptl_absorpt_process_details SADABS
_exptl_crystal_colour colorless
_exptl_crystal_density_diffrn 1.333
_exptl_crystal_density_method 'not measured'
_exptl_crystal_description rhomboid
_exptl_crystal_F_000 786
_exptl_crystal_size_max 0.200
_exptl_crystal_size_mid 0.150
_exptl_crystal_size_min 0.150
_refine_diff_density_max 1.177
_refine_diff_density_min -1.290
_refine_diff_density_rms 0.312
_refine_ls_extinction_coef .
_refine_ls_extinction_method none
_refine_ls_goodness_of_fit_ref 1.170
_refine_ls_hydrogen_treatment mixed
_refine_ls_matrix_type full
_refine_ls_number_parameters 439
_refine_ls_number_reflns 9403
_refine_ls_number_restraints 12
_refine_ls_restrained_S_all 1.171
_refine_ls_R_factor_all 0.0585
_refine_ls_R_factor_gt 0.0503
_refine_ls_shift/su_max 0.002
_refine_ls_shift/su_mean 0.000
_refine_ls_structure_factor_coef Fsqd
_refine_ls_weighting_details 'w=1/[\s^2^(Fo^2^)+(0.1341P)^2^+0.4666P] where P=(Fo^2^+2Fc^2^)/3'
_refine_ls_weighting_scheme calc
_refine_ls_wR_factor_gt 0.1846
_refine_ls_wR_factor_ref 0.1941
_reflns_Friedel_coverage 0.000
_reflns_Friedel_fraction_full .
_reflns_Friedel_fraction_max .
_reflns_number_gt 7811
_reflns_number_total 9403
_reflns_threshold_expression 'I > 2\s(I)'
_cod_data_source_file 2.cif
_cod_data_source_block 2
_cod_database_code 1560332
_shelx_space_group_comment
;
The symmetry employed for this shelxl refinement is uniquely defined
by the following loop, which should always be used as a source of
symmetry information in preference to the above space-group names.
They are only intended as comments.
;
_shelx_estimated_absorpt_t_min 0.844
_shelx_estimated_absorpt_t_max 0.880

loop_
_space_group_symop_operation_xyz
'x, y, z'
'-x, -y, -z'

loop_
_atom_site_label
_atom_site_type_symbol
_atom_site_fract_x
_atom_site_fract_y
_atom_site_fract_z
_atom_site_U_iso_or_equiv
_atom_site_adp_type
_atom_site_occupancy
_atom_site_site_symmetry_order
_atom_site_calc_flag
_atom_site_refinement_flags_posn
_atom_site_refinement_flags_adp
_atom_site_refinement_flags_occupancy
_atom_site_disorder_assembly
_atom_site_disorder_group
C1 C 1.3926(4) 0.6953(3) 0.7531(3) 0.0309(8) Uani 1 1 d . . . . .
C2 C 1.2827(4) 0.7423(3) 0.7992(3) 0.0271(8) Uani 1 1 d . . . . .
C3 C 1.1949(5) 0.6854(3) 0.8761(3) 0.0359(10) Uani 1 1 d . . . . .
H3A H 1.2054 0.6180 0.8988 0.043 Uiso 1 1 calc R U . . .
C4 C 1.0923(5) 0.7269(3) 0.9196(3) 0.0344(9) Uani 1 1 d . . . . .
H4A H 1.0334 0.6874 0.9704 0.041 Uiso 1 1 calc R U . . .
C5 C 1.0768(4) 0.8288(3) 0.8870(3) 0.0233(7) Uani 1 1 d . . . . .
C6 C 1.1664(5) 0.8859(3) 0.8118(3) 0.0299(8) Uani 1 1 d . . . . .
H6A H 1.1587 0.9535 0.7906 0.036 Uiso 1 1 calc R U . . .
C7 C 1.2682(5) 0.8431(3) 0.7675(3) 0.0332(9) Uani 1 1 d . . . . .
H7A H 1.3267 0.8823 0.7164 0.040 Uiso 1 1 calc R U . . .
C8 C 0.9711(4) 0.8743(3) 0.9366(2) 0.0216(7) Uani 1 1 d . . . . .
C9 C 0.9348(4) 0.8313(2) 1.0353(3) 0.0229(7) Uani 1 1 d . . . . .
H9A H 0.9779 0.7740 1.0705 0.028 Uiso 1 1 calc R U . . .
C10 C 0.8348(4) 0.8732(2) 1.0818(2) 0.0203(6) Uani 1 1 d . . . . .
C11 C 0.7700(4) 0.9594(2) 1.0293(2) 0.0201(7) Uani 1 1 d . . . . .
H11A H 0.7013 0.9865 1.0597 0.024 Uiso 1 1 calc R U . . .
C12 C 0.8079(4) 1.0051(2) 0.9309(2) 0.0206(7) Uani 1 1 d . . . . .
C13 C 0.9073(4) 0.9616(3) 0.8853(2) 0.0219(7) Uani 1 1 d . . . . .
H13A H 0.9315 0.9912 0.8197 0.026 Uiso 1 1 calc R U . . .
C14 C 0.7513(4) 1.1023(2) 0.8754(2) 0.0206(7) Uani 1 1 d . . . . .
C15 C 0.7195(4) 1.1712(3) 0.9195(2) 0.0236(7) Uani 1 1 d . . . . .
H15A H 0.7192 1.1536 0.9861 0.028 Uiso 1 1 calc R U . . .
C16 C 0.6880(4) 1.2667(3) 0.8638(3) 0.0241(7) Uani 1 1 d . . . . .
H16A H 0.6708 1.3130 0.8935 0.029 Uiso 1 1 calc R U . . .
C17 C 0.6819(4) 1.2937(2) 0.7642(2) 0.0213(7) Uani 1 1 d . . . . .
C18 C 0.7099(4) 1.2239(3) 0.7212(2) 0.0231(7) Uani 1 1 d . . . . .
H18A H 0.7056 1.2408 0.6549 0.028 Uiso 1 1 calc R U . . .
C19 C 0.7443(4) 1.1295(3) 0.7752(2) 0.0228(7) Uani 1 1 d . . . . .
H19A H 0.7628 1.0838 0.7451 0.027 Uiso 1 1 calc R U . . .
C20 C 0.6479(4) 1.3965(3) 0.7054(3) 0.0244(7) Uani 1 1 d . . . . .
C21 C 0.7999(4) 0.8256(2) 1.1879(2) 0.0213(7) Uani 1 1 d . . . . .
C22 C 0.9064(4) 0.7875(3) 1.2485(3) 0.0294(8) Uani 1 1 d . . . . .
H22A H 0.9987 0.7937 1.2228 0.035 Uiso 1 1 calc R U . . .
C23 C 0.8770(4) 0.7402(3) 1.3473(3) 0.0317(9) Uani 1 1 d . . . . .
H23A H 0.9495 0.7178 1.3875 0.038 Uiso 1 1 calc R U . . .
C24 C 0.7389(4) 0.7269(3) 1.3853(2) 0.0228(7) Uani 1 1 d . . . . .
C25 C 0.6317(4) 0.7645(3) 1.3243(3) 0.0293(8) Uani 1 1 d . . . . .
H25A H 0.5391 0.7561 1.3494 0.035 Uiso 1 1 calc R U . . .
C26 C 0.6623(4) 0.8142(3) 1.2264(3) 0.0287(8) Uani 1 1 d . . . . .
H26A H 0.5903 0.8399 1.1867 0.034 Uiso 1 1 calc R U . . .
C27 C 0.7031(4) 0.6761(3) 1.4905(3) 0.0249(7) Uani 1 1 d . . . . .
C28 C 1.7012(6) 0.6641(5) 0.8481(4) 0.0550(15) Uani 1 1 d . . . . .
C29 C 1.6881(10) 0.5608(7) 0.9333(5) 0.093(3) Uani 1 1 d . . . . .
H29A H 1.6538 0.5702 0.9920 0.139 Uiso 1 1 calc R U . . .
H29B H 1.6243 0.5193 0.9176 0.139 Uiso 1 1 calc R U . . .
H29C H 1.7782 0.5310 0.9415 0.139 Uiso 1 1 calc R U . . .
C30 C 1.6066(10) 0.7414(8) 0.9619(7) 0.099(3) Uani 1 1 d . . . . .
H30A H 1.5890 0.8077 0.9574 0.149 Uiso 1 1 calc R U . . .
H30B H 1.5206 0.7044 0.9797 0.149 Uiso 1 1 calc R U . . .
H30C H 1.6719 0.7134 1.0098 0.149 Uiso 1 1 calc R U . . .
C31 C 1.6786(11) 0.8342(6) 0.7853(9) 0.106(3) Uani 1 1 d . . . . .
H31A H 1.6495 0.8870 0.8067 0.160 Uiso 1 1 calc R U . . .
H31B H 1.7743 0.8444 0.7597 0.160 Uiso 1 1 calc R U . . .
H31C H 1.6207 0.8314 0.7360 0.160 Uiso 1 1 calc R U . . .
C32 C 0.2209(8) 1.5324(7) 0.6317(4) 0.089(3) Uani 1 1 d . . . . .
C33 C 0.1764(14) 1.6373(9) 0.5561(8) 0.052(2) Uani 0.5 1 d . U P A 2
H33A H 0.0822 1.6516 0.5732 0.079 Uiso 0.5 1 calc R U P A 2
H33B H 0.2384 1.6875 0.5585 0.079 Uiso 0.5 1 calc R U P A 2
H33C H 0.1824 1.6347 0.4920 0.079 Uiso 0.5 1 calc R U P A 2
C33' C 0.1130(15) 1.5548(18) 0.5419(10) 0.101(7) Uani 0.5 1 d . . P A 1
H33D H 0.0248 1.5770 0.5611 0.151 Uiso 0.5 1 calc R U P A 1
H33E H 0.1540 1.6043 0.4853 0.151 Uiso 0.5 1 calc R U P A 1
H33F H 0.0987 1.4961 0.5280 0.151 Uiso 0.5 1 calc R U P A 1
C34 C 0.2164(7) 1.4311(4) 0.7950(4) 0.0533(14) Uani 1 1 d . . . . .
H34A H 0.1526 1.4113 0.8515 0.080 Uiso 1 1 calc R U . . .
H34B H 0.2457 1.3747 0.7795 0.080 Uiso 1 1 calc R U . . .
H34C H 0.2966 1.4629 0.8070 0.080 Uiso 1 1 calc R U . . .
C35 C 0.0190(16) 1.5537(11) 0.7335(12) 0.060(4) Uani 0.5 1 d . U P B 2
H35A H -0.0244 1.5217 0.7969 0.090 Uiso 0.5 1 calc R U P B 2
H35B H 0.0466 1.6188 0.7271 0.090 Uiso 0.5 1 calc R U P B 2
H35C H -0.0461 1.5563 0.6864 0.090 Uiso 0.5 1 calc R U P B 2
C35' C -0.0135(17) 1.4913(19) 0.7360(12) 0.106(8) Uani 0.5 1 d . . P B 1
H35D H -0.0381 1.4619 0.8039 0.159 Uiso 0.5 1 calc R U P B 1
H35E H -0.0502 1.5561 0.7132 0.159 Uiso 0.5 1 calc R U P B 1
H35F H -0.0522 1.4528 0.7025 0.159 Uiso 0.5 1 calc R U P B 1
N1 N 1.6650(6) 0.7393(5) 0.8691(5) 0.0698(17) Uani 1 1 d . . . . .
N2 N 0.1494(6) 1.4961(6) 0.7174(4) 0.0751(18) Uani 1 1 d . . . . .
O1 O 1.4568(4) 0.7457(3) 0.6750(2) 0.0479(9) Uani 1 1 d . . . . .
O2 O 1.4185(4) 0.6067(2) 0.7945(3) 0.0404(8) Uani 1 1 d . . . . .
O3 O 0.6347(3) 1.4144(2) 0.61744(19) 0.0301(6) Uani 1 1 d . . . . .
O4 O 0.6382(4) 1.4571(2) 0.7485(2) 0.0366(7) Uani 1 1 d . . . . .
O5 O 0.7897(3) 0.6703(2) 1.5503(2) 0.0348(7) Uani 1 1 d . . . . .
O6 O 0.5771(3) 0.64199(18) 1.51608(18) 0.0245(5) Uani 1 1 d . . . . .
O7 O 1.7439(4) 0.6653(3) 0.7674(3) 0.0491(9) Uani 1 1 d . . . . .
O8 O 0.3399(4) 1.5031(3) 0.6196(2) 0.0460(9) Uani 1 1 d . . . . .
Cd1 Cd 1.59867(3) 0.61185(2) 0.67771(2) 0.02494(13) Uani 1 1 d . . . . .
Cd2 Cd 0.5000 1.5000 0.5000 0.01928(13) Uani 1 2 d S . P . .

loop_
_atom_site_aniso_label
_atom_site_aniso_U_11
_atom_site_aniso_U_22
_atom_site_aniso_U_33
_atom_site_aniso_U_23
_atom_site_aniso_U_13
_atom_site_aniso_U_12
C1 0.031(2) 0.038(2) 0.0306(19) -0.0209(17) -0.0030(16) 0.0110(17)
C2 0.028(2) 0.0283(18) 0.0271(18) -0.0128(15) -0.0010(14) 0.0095(15)
C3 0.042(2) 0.0225(18) 0.043(2) -0.0133(17) 0.0083(19) 0.0065(17)
C4 0.040(2) 0.0211(17) 0.038(2) -0.0069(16) 0.0112(18) 0.0031(16)
C5 0.0261(18) 0.0218(16) 0.0217(16) -0.0076(13) -0.0012(13) 0.0072(14)
C6 0.039(2) 0.0234(17) 0.0238(17) -0.0059(14) 0.0053(15) 0.0092(16)
C7 0.038(2) 0.031(2) 0.0243(18) -0.0044(15) 0.0101(16) 0.0107(17)
C8 0.0235(18) 0.0199(15) 0.0209(16) -0.0073(13) 0.0021(13) 0.0040(13)
C9 0.0264(18) 0.0174(15) 0.0215(16) -0.0027(12) 0.0002(13) 0.0046(13)
C10 0.0229(17) 0.0190(15) 0.0164(14) -0.0033(12) 0.0009(12) 0.0008(13)
C11 0.0253(18) 0.0183(15) 0.0163(15) -0.0060(12) 0.0015(12) 0.0041(13)
C12 0.0245(18) 0.0174(15) 0.0172(15) -0.0030(12) -0.0004(12) 0.0039(13)
C13 0.0274(18) 0.0209(15) 0.0166(14) -0.0057(12) 0.0008(13) 0.0019(13)
C14 0.0253(18) 0.0167(14) 0.0169(15) -0.0025(12) 0.0002(12) 0.0044(13)
C15 0.0300(19) 0.0233(17) 0.0140(14) -0.0020(13) -0.0026(13) 0.0093(14)
C16 0.0306(19) 0.0197(15) 0.0208(16) -0.0061(13) 0.0006(13) 0.0091(14)
C17 0.0202(17) 0.0199(15) 0.0207(16) -0.0035(12) -0.0009(12) 0.0058(12)
C18 0.0243(18) 0.0276(17) 0.0154(14) -0.0049(13) -0.0006(12) 0.0060(14)
C19 0.0268(18) 0.0258(16) 0.0169(15) -0.0090(13) -0.0012(13) 0.0052(14)
C20 0.0229(18) 0.0228(16) 0.0220(16) -0.0015(13) 0.0021(13) 0.0082(13)
C21 0.0270(18) 0.0157(14) 0.0177(15) -0.0017(12) 0.0004(13) 0.0018(13)
C22 0.0193(18) 0.037(2) 0.0245(18) -0.0017(15) 0.0012(14) -0.0033(15)
C23 0.025(2) 0.036(2) 0.0252(18) 0.0008(16) -0.0042(15) -0.0019(16)
C24 0.0264(18) 0.0211(15) 0.0160(15) -0.0004(12) -0.0011(13) 0.0029(13)
C25 0.0209(18) 0.038(2) 0.0205(16) 0.0003(15) 0.0026(13) 0.0017(15)
C26 0.031(2) 0.0306(19) 0.0197(16) -0.0026(14) -0.0011(14) 0.0088(15)
C27 0.0292(19) 0.0220(16) 0.0205(16) -0.0045(13) 0.0013(14) 0.0036(14)
C28 0.035(3) 0.093(5) 0.050(3) -0.042(3) -0.001(2) -0.003(3)
C29 0.108(7) 0.117(7) 0.038(3) -0.005(4) -0.021(4) -0.011(6)
C30 0.083(6) 0.159(9) 0.098(6) -0.100(7) 0.003(5) 0.007(6)
C31 0.104(7) 0.056(4) 0.174(10) -0.055(6) -0.026(7) -0.015(4)
C32 0.061(4) 0.141(7) 0.032(3) 0.006(3) 0.015(3) 0.055(4)
C33 0.054(4) 0.053(4) 0.044(4) -0.010(3) 0.001(3) 0.017(3)
C33' 0.041(7) 0.18(2) 0.052(8) 0.001(9) 0.004(6) 0.033(9)
C34 0.081(4) 0.032(2) 0.041(3) -0.007(2) 0.012(3) -0.009(2)
C35 0.056(5) 0.063(5) 0.061(5) -0.023(4) 0.001(3) 0.002(3)
C35' 0.047(8) 0.16(2) 0.066(9) 0.007(11) 0.034(7) 0.052(11)
N1 0.061(3) 0.095(5) 0.081(4) -0.063(4) -0.010(3) -0.006(3)
N2 0.042(3) 0.134(6) 0.039(2) -0.021(3) 0.015(2) 0.020(3)
O1 0.059(2) 0.0485(19) 0.0304(16) -0.0092(14) 0.0105(15) 0.0272(17)
O2 0.0342(18) 0.0310(16) 0.060(2) -0.0234(15) 0.0115(15) 0.0063(13)
O3 0.0351(16) 0.0292(13) 0.0212(12) -0.0024(10) -0.0049(11) 0.0120(11)
O4 0.057(2) 0.0243(14) 0.0258(14) -0.0056(11) -0.0017(13) 0.0145(13)
O5 0.0371(17) 0.0415(17) 0.0216(13) -0.0053(12) -0.0014(11) -0.0061(13)
O6 0.0290(14) 0.0227(12) 0.0185(11) -0.0043(9) 0.0052(10) -0.0012(10)
O7 0.046(2) 0.063(2) 0.047(2) -0.0310(18) 0.0047(15) -0.0044(17)
O8 0.042(2) 0.053(2) 0.0293(16) -0.0002(15) 0.0157(14) 0.0199(16)
Cd1 0.0354(2) 0.01959(17) 0.01674(17) -0.00397(11) 0.00551(11) 0.00851(12)
Cd2 0.0228(2) 0.0185(2) 0.01348(19) -0.00200(14) -0.00014(13) 0.00541(14)

loop_
_atom_type_symbol
_atom_type_description
_atom_type_scat_dispersion_real
_atom_type_scat_dispersion_imag
_atom_type_scat_source
C C 0.0033 0.0016 'International Tables Vol C Tables 4.2.6.8 and 6.1.1.4'
H H 0.0000 0.0000 'International Tables Vol C Tables 4.2.6.8 and 6.1.1.4'
N N 0.0061 0.0033 'International Tables Vol C Tables 4.2.6.8 and 6.1.1.4'
O O 0.0106 0.0060 'International Tables Vol C Tables 4.2.6.8 and 6.1.1.4'
Cd Cd -0.8075 1.2024 'International Tables Vol C Tables 4.2.6.8 and 6.1.1.4'

loop_
_geom_angle_atom_site_label_1
_geom_angle_atom_site_label_2
_geom_angle_atom_site_label_3
_geom_angle
_geom_angle_site_symmetry_1
_geom_angle_site_symmetry_3
O2 C1 O1 122.1(4) . .
O2 C1 C2 118.7(4) . .
O1 C1 C2 119.2(4) . .
O2 C1 Cd1 60.7(2) . .
O1 C1 Cd1 61.5(2) . .
C2 C1 Cd1 176.9(3) . .
C3 C2 C7 118.7(4) . .
C3 C2 C1 120.1(4) . .
C7 C2 C1 121.1(4) . .
C4 C3 C2 121.3(4) . .
C4 C3 H3A 119.4 . .
C2 C3 H3A 119.4 . .
C3 C4 C5 120.0(4) . .
C3 C4 H4A 120.0 . .
C5 C4 H4A 120.0 . .
C6 C5 C4 118.9(3) . .
C6 C5 C8 120.8(3) . .
C4 C5 C8 120.2(3) . .
C5 C6 C7 120.7(4) . .
C5 C6 H6A 119.7 . .
C7 C6 H6A 119.7 . .
C2 C7 C6 120.5(4) . .
C2 C7 H7A 119.8 . .
C6 C7 H7A 119.8 . .
C9 C8 C13 118.7(3) . .
C9 C8 C5 120.8(3) . .
C13 C8 C5 120.5(3) . .
C10 C9 C8 120.9(3) . .
C10 C9 H9A 119.5 . .
C8 C9 H9A 119.5 . .
C9 C10 C11 119.7(3) . .
C9 C10 C21 119.3(3) . .
C11 C10 C21 121.0(3) . .
C10 C11 C12 120.3(3) . .
C10 C11 H11A 119.9 . .
C12 C11 H11A 119.9 . .
C13 C12 C11 119.3(3) . .
C13 C12 C14 119.3(3) . .
C11 C12 C14 121.3(3) . .
C12 C13 C8 121.1(3) . .
C12 C13 H13A 119.5 . .
C8 C13 H13A 119.5 . .
C15 C14 C19 118.9(3) . .
C15 C14 C12 120.9(3) . .
C19 C14 C12 119.8(3) . .
C14 C15 C16 120.1(3) . .
C14 C15 H15A 120.0 . .
C16 C15 H15A 120.0 . .
C15 C16 C17 120.9(3) . .
C15 C16 H16A 119.6 . .
C17 C16 H16A 119.6 . .
C18 C17 C16 118.7(3) . .
C18 C17 C20 121.1(3) . .
C16 C17 C20 120.2(3) . .
C19 C18 C17 121.1(3) . .
C19 C18 H18A 119.4 . .
C17 C18 H18A 119.4 . .
C18 C19 C14 120.3(3) . .
C18 C19 H19A 119.8 . .
C14 C19 H19A 119.8 . .
O3 C20 O4 126.1(3) . .
O3 C20 C17 117.1(3) . .
O4 C20 C17 116.9(3) . .
C26 C21 C22 119.2(3) . .
C26 C21 C10 121.1(3) . .
C22 C21 C10 119.6(3) . .
C21 C22 C23 121.0(4) . .
C21 C22 H22A 119.5 . .
C23 C22 H22A 119.5 . .
C24 C23 C22 119.7(4) . .
C24 C23 H23A 120.2 . .
C22 C23 H23A 120.2 . .
C23 C24 C25 119.3(3) . .
C23 C24 C27 121.3(3) . .
C25 C24 C27 119.4(3) . .
C26 C25 C24 120.6(4) . .
C26 C25 H25A 119.7 . .
C24 C25 H25A 119.7 . .
C21 C26 C25 120.2(4) . .
C21 C26 H26A 119.9 . .
C25 C26 H26A 119.9 . .
O5 C27 O6 122.0(3) . .
O5 C27 C24 120.9(4) . .
O6 C27 C24 117.1(3) . .
O5 C27 Cd1 64.9(2) . 1_456
O6 C27 Cd1 57.69(17) . 1_456
C24 C27 Cd1 168.5(3) . 1_456
O7 C28 N1 124.8(7) . .
O7 C28 C29 118.0(6) . .
N1 C28 C29 117.2(6) . .
C28 C29 H29A 109.5 . .
C28 C29 H29B 109.5 . .
H29A C29 H29B 109.5 . .
C28 C29 H29C 109.5 . .
H29A C29 H29C 109.5 . .
H29B C29 H29C 109.5 . .
N1 C30 H30A 109.5 . .
N1 C30 H30B 109.5 . .
H30A C30 H30B 109.5 . .
N1 C30 H30C 109.5 . .
H30A C30 H30C 109.5 . .
H30B C30 H30C 109.5 . .
N1 C31 H31A 109.5 . .
N1 C31 H31B 109.5 . .
H31A C31 H31B 109.5 . .
N1 C31 H31C 109.5 . .
H31A C31 H31C 109.5 . .
H31B C31 H31C 109.5 . .
O8 C32 N2 120.0(6) . .
O8 C32 C33 117.6(7) . .
N2 C32 C33 119.2(7) . .
O8 C32 C33' 118.6(8) . .
N2 C32 C33' 110.7(8) . .
C32 C33 H33A 109.5 . .
C32 C33 H33B 109.5 . .
H33A C33 H33B 109.5 . .
C32 C33 H33C 109.5 . .
H33A C33 H33C 109.5 . .
H33B C33 H33C 109.5 . .
C32 C33' H33D 109.5 . .
C32 C33' H33E 109.5 . .
H33D C33' H33E 109.5 . .
C32 C33' H33F 109.5 . .
H33D C33' H33F 109.5 . .
H33E C33' H33F 109.5 . .
N2 C34 H34A 109.5 . .
N2 C34 H34B 109.5 . .
H34A C34 H34B 109.5 . .
N2 C34 H34C 109.5 . .
H34A C34 H34C 109.5 . .
H34B C34 H34C 109.5 . .
N2 C35 H35A 109.5 . .
N2 C35 H35B 109.5 . .
H35A C35 H35B 109.5 . .
N2 C35 H35C 109.5 . .
H35A C35 H35C 109.5 . .
H35B C35 H35C 109.5 . .
N2 C35' H35D 109.5 . .
N2 C35' H35E 109.5 . .
H35D C35' H35E 109.5 . .
N2 C35' H35F 109.5 . .
H35D C35' H35F 109.5 . .
H35E C35' H35F 109.5 . .
C28 N1 C30 127.0(8) . .
C28 N1 C31 114.5(6) . .
C30 N1 C31 118.4(8) . .
C32 N2 C34 118.8(5) . .
C32 N2 C35' 126.1(8) . .
C34 N2 C35' 112.3(8) . .
C32 N2 C35 116.2(8) . .
C34 N2 C35 121.7(7) . .
C1 O1 Cd1 90.5(3) . .
C1 O2 Cd1 91.4(3) . .
C20 O3 Cd2 140.5(2) . .
C20 O4 Cd1 123.8(2) . 1_465
C27 O5 Cd1 88.1(2) . 1_456
C27 O6 Cd2 123.5(2) . 1_546
C27 O6 Cd1 94.1(2) . 1_456
Cd2 O6 Cd1 107.67(10) 1_546 1_456
C28 O7 Cd1 119.4(4) . .
C32 O8 Cd2 140.7(4) . .
O4 Cd1 O7 95.44(14) 1_645 .
O4 Cd1 O6 109.11(10) 1_645 1_654
O7 Cd1 O6 135.96(12) . 1_654
O4 Cd1 O2 90.81(12) 1_645 .
O7 Cd1 O2 87.32(13) . .
O6 Cd1 O2 126.83(12) 1_654 .
O4 Cd1 O1 146.61(12) 1_645 .
O7 Cd1 O1 86.48(15) . .
O6 Cd1 O1 91.54(11) 1_654 .
O2 Cd1 O1 55.92(12) . .
O4 Cd1 O5 105.11(12) 1_645 1_654
O7 Cd1 O5 83.83(12) . 1_654
O6 Cd1 O5 55.16(10) 1_654 1_654
O2 Cd1 O5 162.42(12) . 1_654
O1 Cd1 O5 108.23(12) . 1_654
O4 Cd1 C1 118.75(13) 1_645 .
O7 Cd1 C1 85.79(13) . .
O6 Cd1 C1 111.31(11) 1_654 .
O2 Cd1 C1 27.95(13) . .
O1 Cd1 C1 27.98(12) . .
O5 Cd1 C1 135.65(13) 1_654 .
O4 Cd1 C27 111.60(11) 1_645 1_654
O7 Cd1 C27 108.90(13) . 1_654
O6 Cd1 C27 28.25(11) 1_654 1_654
O2 Cd1 C27 150.15(13) . 1_654
O1 Cd1 C27 99.07(11) . 1_654
O5 Cd1 C27 27.08(11) 1_654 1_654
C1 Cd1 C27 125.74(12) . 1_654
O3 Cd2 O3 180.0 . 2_686
O3 Cd2 O8 93.48(12) . 2_686
O3 Cd2 O8 86.52(12) 2_686 2_686
O3 Cd2 O8 86.52(12) . .
O3 Cd2 O8 93.48(12) 2_686 .
O8 Cd2 O8 180.0 2_686 .
O3 Cd2 O6 89.38(10) . 1_564
O3 Cd2 O6 90.62(10) 2_686 1_564
O8 Cd2 O6 97.40(13) 2_686 1_564
O8 Cd2 O6 82.60(13) . 1_564
O3 Cd2 O6 90.62(10) . 2_677
O3 Cd2 O6 89.38(10) 2_686 2_677
O8 Cd2 O6 82.60(13) 2_686 2_677
O8 Cd2 O6 97.40(13) . 2_677
O6 Cd2 O6 180.0 1_564 2_677

loop_
_geom_bond_atom_site_label_1
_geom_bond_atom_site_label_2
_geom_bond_distance
_geom_bond_site_symmetry_2
C1 O2 1.257(6) .
C1 O1 1.257(5) .
C1 C2 1.498(5) .
C1 Cd1 2.680(4) .
C2 C3 1.387(6) .
C2 C7 1.389(5) .
C3 C4 1.383(6) .
C3 H3A 0.9300 .
C4 C5 1.405(5) .
C4 H4A 0.9300 .
C5 C6 1.383(5) .
C5 C8 1.489(5) .
C6 C7 1.394(5) .
C6 H6A 0.9300 .
C7 H7A 0.9300 .
C8 C9 1.398(5) .
C8 C13 1.400(5) .
C9 C10 1.395(5) .
C9 H9A 0.9300 .
C10 C11 1.397(5) .
C10 C21 1.498(5) .
C11 C12 1.400(4) .
C11 H11A 0.9300 .
C12 C13 1.397(5) .
C12 C14 1.493(4) .
C13 H13A 0.9300 .
C14 C15 1.392(5) .
C14 C19 1.406(5) .
C15 C16 1.396(5) .
C15 H15A 0.9300 .
C16 C17 1.396(5) .
C16 H16A 0.9300 .
C17 C18 1.387(5) .
C17 C20 1.499(5) .
C18 C19 1.384(5) .
C18 H18A 0.9300 .
C19 H19A 0.9300 .
C20 O3 1.254(4) .
C20 O4 1.253(5) .
C21 C26 1.387(5) .
C21 C22 1.391(5) .
C22 C23 1.396(5) .
C22 H22A 0.9300 .
C23 C24 1.389(6) .
C23 H23A 0.9300 .
C24 C25 1.399(5) .
C24 C27 1.494(5) .
C25 C26 1.392(5) .
C25 H25A 0.9300 .
C26 H26A 0.9300 .
C27 O5 1.239(5) .
C27 O6 1.291(5) .
C27 Cd1 2.721(4) 1_456
C28 O7 1.230(6) .
C28 N1 1.276(9) .
C28 C29 1.598(11) .
C29 H29A 0.9600 .
C29 H29B 0.9600 .
C29 H29C 0.9600 .
C30 N1 1.456(9) .
C30 H30A 0.9600 .
C30 H30B 0.9600 .
C30 H30C 0.9600 .
C31 N1 1.509(12) .
C31 H31A 0.9600 .
C31 H31B 0.9600 .
C31 H31C 0.9600 .
C32 O8 1.235(7) .
C32 N2 1.335(7) .
C32 C33 1.630(13) .
C32 C33' 1.685(17) .
C33 H33A 0.9600 .
C33 H33B 0.9600 .
C33 H33C 0.9600 .
C33' H33D 0.9600 .
C33' H33E 0.9600 .
C33' H33F 0.9600 .
C34 N2 1.407(8) .
C34 H34A 0.9600 .
C34 H34B 0.9600 .
C34 H34C 0.9600 .
C35 N2 1.547(16) .
C35 H35A 0.9600 .
C35 H35B 0.9600 .
C35 H35C 0.9600 .
C35' N2 1.565(16) .
C35' H35D 0.9600 .
C35' H35E 0.9600 .
C35' H35F 0.9600 .
O1 Cd1 2.355(3) .
O2 Cd1 2.337(3) .
O3 Cd2 2.247(3) .
O4 Cd1 2.179(3) 1_465
O5 Cd1 2.465(3) 1_456
O6 Cd2 2.300(3) 1_546
O6 Cd1 2.306(3) 1_456
O7 Cd1 2.305(4) .
O8 Cd2 2.270(3) .
Cd1 O4 2.179(3) 1_645
Cd1 O6 2.305(3) 1_654
Cd1 O5 2.465(3) 1_654
Cd1 C27 2.721(4) 1_654
Cd2 O3 2.247(3) 2_686
Cd2 O8 2.270(3) 2_686
Cd2 O6 2.300(3) 1_564
Cd2 O6 2.300(3) 2_677
